data_7152430
loop_
_publ_author_name
'Liu, Xu'
'Xin, Xin'
'Xiang, Dexuan'
'Zhang, Rui'
'Kumar, Santosh'
'Zhou, Fenguo'
'Dong, Dewen'

_publ_section_title
;
 Facile and efficient synthesis of quinolin-2(1H)-ones via cyclization of
 penta-2,4-dienamides mediated by H(2)SO(4).
;
_journal_issue 29
_journal_name_full 'Organic &amp; biomolecular chemistry'
_journal_page_first 5643
_journal_page_last 5646
_journal_paper_doi 10.1039/c2ob25767j
_journal_volume 10
_journal_year 2012
_chemical_formula_sum 'C13 H13 N O2'
_chemical_formula_weight 215.24
_chemical_name_systematic
;
?
;
_space_group_IT_number 2
_symmetry_cell_setting triclinic
_symmetry_space_group_name_Hall '-P 1'
_symmetry_space_group_name_H-M 'P -1'
_atom_sites_solution_hydrogens geom
_atom_sites_solution_primary direct
_atom_sites_solution_secondary difmap
_audit_creation_method SHELXL-97
_cell_angle_alpha 103.510(1)
_cell_angle_beta 95.810(1)
_cell_angle_gamma 101.073(1)
_cell_formula_units_Z 2
_cell_length_a 5.5086(4)
_cell_length_b 8.9755(7)
_cell_length_c 11.5642(9)
_cell_measurement_reflns_used 1524
_cell_measurement_temperature 185(2)
_cell_measurement_theta_max 26.00
_cell_measurement_theta_min 2.39
_cell_volume 539.16(7)
_computing_cell_refinement 'Bruker SMART'
_computing_data_collection 'Bruker SMART'
_computing_data_reduction 'Bruker SAINT'
_computing_molecular_graphics 'Bruker SHELXTL'
_computing_publication_material 'Bruker SHELXTL'
_computing_structure_refinement 'SHELXL-97 (Sheldrick, 1997)'
_computing_structure_solution 'SHELXS-97 (Sheldrick, 1990)'
_diffrn_ambient_temperature 185(2)
_diffrn_measured_fraction_theta_full 0.980
_diffrn_measured_fraction_theta_max 0.980
_diffrn_measurement_device_type 'Bruker APEX CCD area detector'
_diffrn_measurement_method 'phi and omega scans'
_diffrn_radiation_monochromator graphite
_diffrn_radiation_source 'fine-focus sealed tube'
_diffrn_radiation_type MoK\a
_diffrn_radiation_wavelength 0.71073
_diffrn_reflns_av_R_equivalents 0.0126
_diffrn_reflns_av_sigmaI/netI 0.0206
_diffrn_reflns_limit_h_max 6
_diffrn_reflns_limit_h_min -6
_diffrn_reflns_limit_k_max 11
_diffrn_reflns_limit_k_min -10
_diffrn_reflns_limit_l_max 14
_diffrn_reflns_limit_l_min -14
_diffrn_reflns_number 3416
_diffrn_reflns_theta_full 26.03
_diffrn_reflns_theta_max 26.03
_diffrn_reflns_theta_min 1.83
_exptl_absorpt_coefficient_mu 0.090
_exptl_absorpt_correction_T_max 0.9893
_exptl_absorpt_correction_T_min 0.9667
_exptl_absorpt_correction_type multi-scan
_exptl_absorpt_process_details SADABS
_exptl_crystal_density_diffrn 1.326
_exptl_crystal_density_method 'not measured'
_exptl_crystal_F_000 228
_exptl_crystal_size_max 0.38
_exptl_crystal_size_mid 0.27
_exptl_crystal_size_min 0.12
_refine_diff_density_max 0.228
_refine_diff_density_min -0.184
_refine_diff_density_rms 0.044
_refine_ls_extinction_method none
_refine_ls_goodness_of_fit_ref 1.043
_refine_ls_hydrogen_treatment constr
_refine_ls_matrix_type full
_refine_ls_number_parameters 146
_refine_ls_number_reflns 2076
_refine_ls_number_restraints 0
_refine_ls_restrained_S_all 1.043
_refine_ls_R_factor_all 0.0501
_refine_ls_R_factor_gt 0.0432
_refine_ls_shift/su_max 0.001
_refine_ls_shift/su_mean 0.000
_refine_ls_structure_factor_coef Fsqd
_refine_ls_weighting_details 'calc w=1/[\s^2^(Fo^2^)+(0.0707P)^2^+0.1003P] where P=(Fo^2^+2Fc^2^)/3'
_refine_ls_weighting_scheme calc
_refine_ls_wR_factor_gt 0.1167
_refine_ls_wR_factor_ref 0.1239
_reflns_number_gt 1775
_reflns_number_total 2076
_reflns_threshold_expression >2sigma(I)
_cod_data_source_file c2ob25767j.txt
_cod_data_source_block lx01
_cod_depositor_comments
;
The following automatic conversions were performed:

'_symmetry_cell_setting' value 'Triclinic' changed to 'triclinic'
according to /home/saulius/struct/CIF-dictionaries/cif_core.dic
dictionary named 'cif_core.dic' version 2.4.1 from 2010-06-29.

Automatic conversion script
Id: cif_fix_values 1891 2012-01-12 08:04:46Z andrius 
;
_cod_original_sg_symbol_H-M P-1
_cod_database_code 7152430

loop_
_symmetry_equiv_pos_as_xyz
'x, y, z'
'-x, -y, -z'

loop_
_atom_site_label
_atom_site_type_symbol
_atom_site_fract_x
_atom_site_fract_y
_atom_site_fract_z
_atom_site_U_iso_or_equiv
_atom_site_adp_type
_atom_site_occupancy
_atom_site_symmetry_multiplicity
_atom_site_calc_flag
_atom_site_refinement_flags
C1 C -0.1912(2) 0.17887(15) 0.02495(11) 0.0269(3) Uani 1 1 d .
C2 C 0.0426(2) 0.29495(15) 0.03652(12) 0.0266(3) Uani 1 1 d .
C3 C 0.1918(2) 0.27412(15) -0.05007(12) 0.0275(3) Uani 1 1 d .
H3 H 0.3455 0.3485 -0.0400 0.033 Uiso 1 1 calc R
C4 C 0.1279(2) 0.14576(15) -0.15525(12) 0.0268(3) Uani 1 1 d .
C5 C 0.2753(3) 0.12619(16) -0.24776(12) 0.0327(3) Uani 1 1 d .
H5 H 0.4300 0.1986 -0.2404 0.039 Uiso 1 1 calc R
C6 C 0.1966(3) 0.00306(17) -0.34845(13) 0.0379(4) Uani 1 1 d .
H6 H 0.2963 -0.0095 -0.4109 0.046 Uiso 1 1 calc R
C7 C -0.0314(3) -0.10457(17) -0.35924(13) 0.0386(4) Uani 1 1 d .
H7 H -0.0851 -0.1892 -0.4296 0.046 Uiso 1 1 calc R
C8 C -0.1784(3) -0.08976(16) -0.26987(13) 0.0341(3) Uani 1 1 d .
H8 H -0.3313 -0.1640 -0.2777 0.041 Uiso 1 1 calc R
C9 C -0.0996(2) 0.03647(15) -0.16707(12) 0.0269(3) Uani 1 1 d .
C10 C 0.1255(2) 0.43942(15) 0.14028(12) 0.0297(3) Uani 1 1 d .
C11 C -0.0329(2) 0.47361(15) 0.23737(12) 0.0308(3) Uani 1 1 d .
H11A H -0.0691 0.3815 0.2712 0.037 Uiso 1 1 calc R
H11B H -0.1944 0.4882 0.2011 0.037 Uiso 1 1 calc R
C12 C 0.0884(3) 0.61890(16) 0.33947(13) 0.0348(3) Uani 1 1 d .
H12A H 0.1531 0.7066 0.3045 0.042 Uiso 1 1 calc R
H12B H -0.0410 0.6498 0.3877 0.042 Uiso 1 1 calc R
C13 C 0.3008(3) 0.5945(2) 0.42189(14) 0.0492(4) Uani 1 1 d .
H13A H 0.2378 0.5091 0.4581 0.074 Uiso 1 1 calc R
H13B H 0.3696 0.6915 0.4855 0.074 Uiso 1 1 calc R
H13C H 0.4323 0.5671 0.3753 0.074 Uiso 1 1 calc R
N1 N -0.24272(19) 0.05664(12) -0.07657(9) 0.0280(3) Uani 1 1 d .
H1 H -0.3824 -0.0169 -0.0820 0.034 Uiso 1 1 d R
O1 O -0.33956(17) 0.18353(11) 0.09898(9) 0.0341(3) Uani 1 1 d .
O2 O 0.3218(2) 0.52991(12) 0.14199(10) 0.0497(3) Uani 1 1 d .

loop_
_atom_site_aniso_label
_atom_site_aniso_U_11
_atom_site_aniso_U_22
_atom_site_aniso_U_33
_atom_site_aniso_U_23
_atom_site_aniso_U_13
_atom_site_aniso_U_12
C1 0.0220(6) 0.0284(6) 0.0292(6) 0.0079(5) 0.0030(5) 0.0029(5)
C2 0.0220(6) 0.0270(7) 0.0303(7) 0.0092(5) 0.0031(5) 0.0027(5)
C3 0.0211(6) 0.0287(7) 0.0321(7) 0.0103(5) 0.0034(5) 0.0014(5)
C4 0.0234(6) 0.0285(6) 0.0294(7) 0.0099(5) 0.0040(5) 0.0053(5)
C5 0.0284(7) 0.0335(7) 0.0372(7) 0.0111(6) 0.0089(6) 0.0052(6)
C6 0.0402(8) 0.0418(8) 0.0336(7) 0.0082(6) 0.0142(6) 0.0111(6)
C7 0.0425(8) 0.0367(8) 0.0320(7) 0.0023(6) 0.0052(6) 0.0062(6)
C8 0.0310(7) 0.0312(7) 0.0349(7) 0.0046(6) 0.0022(6) 0.0006(6)
C9 0.0242(6) 0.0289(7) 0.0288(7) 0.0100(5) 0.0038(5) 0.0056(5)
C10 0.0253(7) 0.0281(7) 0.0332(7) 0.0075(6) 0.0042(5) 0.0006(5)
C11 0.0264(7) 0.0314(7) 0.0318(7) 0.0053(6) 0.0046(5) 0.0031(5)
C12 0.0330(7) 0.0330(7) 0.0347(7) 0.0025(6) 0.0065(6) 0.0055(6)
C13 0.0493(10) 0.0505(9) 0.0397(8) 0.0063(7) -0.0053(7) 0.0047(8)
N1 0.0205(5) 0.0279(6) 0.0315(6) 0.0060(5) 0.0044(4) -0.0023(4)
O1 0.0254(5) 0.0351(5) 0.0358(5) 0.0028(4) 0.0107(4) -0.0029(4)
O2 0.0402(6) 0.0411(6) 0.0513(7) -0.0060(5) 0.0195(5) -0.0149(5)

loop_
_atom_type_symbol
_atom_type_description
_atom_type_scat_dispersion_real
_atom_type_scat_dispersion_imag
_atom_type_scat_source
C C 0.0033 0.0016 'International Tables Vol C Tables 4.2.6.8 and 6.1.1.4'
H H 0.0000 0.0000 'International Tables Vol C Tables 4.2.6.8 and 6.1.1.4'
N N 0.0061 0.0033 'International Tables Vol C Tables 4.2.6.8 and 6.1.1.4'
O O 0.0106 0.0060 'International Tables Vol C Tables 4.2.6.8 and 6.1.1.4'

loop_
_geom_angle_atom_site_label_1
_geom_angle_atom_site_label_2
_geom_angle_atom_site_label_3
_geom_angle
O1 C1 N1 119.27(11)
O1 C1 C2 125.33(12)
N1 C1 C2 115.40(11)
C3 C2 C1 119.46(12)
C3 C2 C10 117.80(11)
C1 C2 C10 122.73(12)
C2 C3 C4 122.99(12)
C2 C3 H3 118.5
C4 C3 H3 118.5
C5 C4 C9 119.12(12)
C5 C4 C3 123.61(12)
C9 C4 C3 117.24(12)
C6 C5 C4 120.25(12)
C6 C5 H5 119.9
C4 C5 H5 119.9
C5 C6 C7 119.98(13)
C5 C6 H6 120.0
C7 C6 H6 120.0
C8 C7 C6 121.21(13)
C8 C7 H7 119.4
C6 C7 H7 119.4
C7 C8 C9 119.03(13)
C7 C8 H8 120.5
C9 C8 H8 120.5
N1 C9 C8 120.82(11)
N1 C9 C4 118.77(12)
C8 C9 C4 120.40(12)
O2 C10 C11 120.78(12)
O2 C10 C2 118.17(12)
C11 C10 C2 121.03(11)
C10 C11 C12 113.78(11)
C10 C11 H11A 108.8
C12 C11 H11A 108.8
C10 C11 H11B 108.8
C12 C11 H11B 108.8
H11A C11 H11B 107.7
C13 C12 C11 113.51(12)
C13 C12 H12A 108.9
C11 C12 H12A 108.9
C13 C12 H12B 108.9
C11 C12 H12B 108.9
H12A C12 H12B 107.7
C12 C13 H13A 109.5
C12 C13 H13B 109.5
H13A C13 H13B 109.5
C12 C13 H13C 109.5
H13A C13 H13C 109.5
H13B C13 H13C 109.5
C1 N1 C9 126.06(11)
C1 N1 H1 115.4
C9 N1 H1 118.5

loop_
_geom_bond_atom_site_label_1
_geom_bond_atom_site_label_2
_geom_bond_distance
C1 O1 1.2412(15)
C1 N1 1.3687(16)
C1 C2 1.4654(17)
C2 C3 1.3604(18)
C2 C10 1.5048(17)
C3 C4 1.4260(18)
C3 H3 0.9500
C4 C5 1.4061(18)
C4 C9 1.4080(18)
C5 C6 1.370(2)
C5 H5 0.9500
C6 C7 1.405(2)
C6 H6 0.9500
C7 C8 1.374(2)
C7 H7 0.9500
C8 C9 1.4009(19)
C8 H8 0.9500
C9 N1 1.3723(16)
C10 O2 1.2166(16)
C10 C11 1.5021(18)
C11 C12 1.5255(18)
C11 H11A 0.9900
C11 H11B 0.9900
C12 C13 1.515(2)
C12 H12A 0.9900
C12 H12B 0.9900
C13 H13A 0.9800
C13 H13B 0.9800
C13 H13C 0.9800
N1 H1 0.8987

loop_
_geom_hbond_atom_site_label_D
_geom_hbond_atom_site_label_H
_geom_hbond_atom_site_label_A
_geom_hbond_distance_DH
_geom_hbond_distance_HA
_geom_hbond_distance_DA
_geom_hbond_angle_DHA
_geom_hbond_site_symmetry_A
N1 H1 O1 0.90 1.88 2.7788(14) 175 2_455

loop_
_geom_torsion_atom_site_label_1
_geom_torsion_atom_site_label_2
_geom_torsion_atom_site_label_3
_geom_torsion_atom_site_label_4
_geom_torsion
O1 C1 C2 C3 178.51(12)
N1 C1 C2 C3 -1.04(18)
O1 C1 C2 C10 -2.3(2)
N1 C1 C2 C10 178.13(11)
C1 C2 C3 C4 2.1(2)
C10 C2 C3 C4 -177.12(11)
C2 C3 C4 C5 177.33(12)
C2 C3 C4 C9 -0.7(2)
C9 C4 C5 C6 0.6(2)
C3 C4 C5 C6 -177.39(13)
C4 C5 C6 C7 -0.3(2)
C5 C6 C7 C8 -0.4(2)
C6 C7 C8 C9 0.8(2)
C7 C8 C9 N1 179.09(12)
C7 C8 C9 C4 -0.5(2)
C5 C4 C9 N1 -179.80(11)
C3 C4 C9 N1 -1.67(18)
C5 C4 C9 C8 -0.2(2)
C3 C4 C9 C8 177.91(12)
C3 C2 C10 O2 -0.3(2)
C1 C2 C10 O2 -179.51(13)
C3 C2 C10 C11 177.97(11)
C1 C2 C10 C11 -1.2(2)
O2 C10 C11 C12 -5.6(2)
C2 C10 C11 C12 176.12(11)
C10 C11 C12 C13 -73.29(16)
O1 C1 N1 C9 178.97(11)
C2 C1 N1 C9 -1.45(19)
C8 C9 N1 C1 -176.73(12)
C4 C9 N1 C1 2.8(2)
